data_4107756
loop_
_publ_author_name
'Masato Kujime'
'Chiemi Izumi'
'Masaaki Tomura'
'Masahiko Hada'
'Hiroshi Fujii'

_publ_section_title
;
 Effect of a Tridentate Ligand on the Structure, Electronic Structure, and
 Reactivity of the Copper(I) Nitrite Complex: Role of the Conserved
 Three-Histidine Ligand Environment of the Type-2 Copper Site in
 Copper-Containing Nitrite Reductases
;
_journal_name_full 'Journal of the American Chemical Society'
_journal_page_first 6088
_journal_page_last 6098
_journal_paper_doi 10.1021/ja075575b
_journal_volume 130
_journal_year 2008
_chemical_formula_moiety 'C16 H22 Cu N7 O2 '
_chemical_formula_sum 'C16 H22 Cu N7 O2'
_chemical_formula_weight 407.94
_space_group_IT_number 62
_symmetry_cell_setting orthorhombic
_symmetry_Int_Tables_number 62
_symmetry_space_group_name_Hall '-P 2ac 2n'
_symmetry_space_group_name_H-M 'P n m a'
_audit_creation_method 'by teXsan'
_cell_angle_alpha 90
_cell_angle_beta 90
_cell_angle_gamma 90
_cell_formula_units_Z 4
_cell_length_a 18.196(3)
_cell_length_b 13.135(2)
_cell_length_c 7.773(1)
_cell_measurement_reflns_used 6683
_cell_measurement_temperature 173.2
_cell_measurement_theta_max 27.5
_cell_measurement_theta_min 3.3
_cell_volume 1857.8(5)
_computing_cell_refinement CRYSTALCLEAR
_computing_data_collection CRYSTALCLEAR
_computing_data_reduction 'teXsan Ver. 1.11'
_computing_publication_material 'teXsan Ver. 1.11'
_computing_structure_refinement 'teXsan Ver. 1.10'
_computing_structure_solution SIR92
_diffrn_detector_area_resol_mean 14.62
_diffrn_measured_fraction_theta_full 0.9833
_diffrn_measured_fraction_theta_max 0.9833
_diffrn_measurement_device_type 'Rigaku/MSC Mercury CCD'
_diffrn_measurement_method \w
_diffrn_radiation_type 'Mo K\a'
_diffrn_radiation_wavelength 0.7107
_diffrn_reflns_av_R_equivalents 0.039
_diffrn_reflns_limit_h_max 22
_diffrn_reflns_limit_h_min -23
_diffrn_reflns_limit_k_max 16
_diffrn_reflns_limit_k_min -15
_diffrn_reflns_limit_l_max 9
_diffrn_reflns_limit_l_min -7
_diffrn_reflns_number 18681
_diffrn_reflns_theta_full 27.48
_diffrn_reflns_theta_max 27.48
_exptl_absorpt_coefficient_mu 1.202
_exptl_absorpt_correction_T_max 0.887
_exptl_absorpt_correction_T_min 0.887
_exptl_absorpt_correction_type multi-scan
_exptl_absorpt_process_details '(Jacobson, 1998)'
_exptl_crystal_colour Yellow
_exptl_crystal_density_diffrn 1.458
_exptl_crystal_description Prism
_exptl_crystal_size_max 0.200
_exptl_crystal_size_mid 0.200
_exptl_crystal_size_min 0.100
_refine_diff_density_max 0.88
_refine_diff_density_min -0.58
_refine_ls_extinction_method none
_refine_ls_goodness_of_fit_ref 1.729
_refine_ls_hydrogen_treatment noref
_refine_ls_number_parameters 136
_refine_ls_number_reflns 2182
_refine_ls_R_factor_gt 0.0694
_refine_ls_shift/su_max 0.0022
_refine_ls_structure_factor_coef Fsqd
_refine_ls_weighting_details 'w = 1/[\s^2^(Fo^2^) + (0.05000(Max(Fo^2^,0) + 2Fc^2^)/3)^2^]'
_refine_ls_weighting_scheme calc
_refine_ls_wR_factor_ref 0.1679
_reflns_number_gt 1696
_reflns_number_total 2182
_reflns_threshold_expression F^2^>2.0\s(F^2^)
_cod_data_source_file ja075575b-file005.cif
_cod_data_source_block '_TPMMe'
_cod_original_cell_volume 1857(1)
_cod_original_formula_sum 'C16 H22 Cu N7 O2 '
_cod_database_code 4107756

loop_
_symmetry_equiv_pos_as_xyz
x,y,z
1/2+x,1/2-y,1/2-z
-x,1/2+y,-z
1/2-x,-y,1/2+z
-x,-y,-z
1/2-x,1/2+y,1/2+z
x,1/2-y,z
1/2+x,y,1/2-z

loop_
_atom_site_label
_atom_site_type_symbol
_atom_site_fract_x
_atom_site_fract_y
_atom_site_fract_z
_atom_site_U_iso_or_equiv
_atom_site_adp_type
_atom_site_occupancy
_atom_site_calc_flag
_atom_site_refinement_flags
Cu(1) Cu 0.69845(4) 0.2500 0.14976(10) 0.0293(2) Uani 1.00 d S
O(1) O 0.5599(3) 0.2500 0.0155(6) 0.059(2) Uani 1.00 d S
O(2) O 0.5601(3) 0.2500 0.2855(6) 0.053(2) Uani 1.00 d S
N(1) N 0.5950(3) 0.2500 0.1427(8) 0.042(2) Uani 1.00 d S
N(2) N 0.7736(3) 0.2500 -0.0592(6) 0.026(1) Uani 1.00 d S
N(3) N 0.8467(3) 0.2500 -0.0138(6) 0.026(1) Uani 1.00 d S
N(4) N 0.7643(2) 0.3567(2) 0.2653(4) 0.0260(8) Uani 1.00 d .
N(4*) N 0.7643(2) 0.1433(2) 0.2653(4) 0.0260(8) Uani 1.00 d .
N(5) N 0.8391(2) 0.3420(2) 0.2518(4) 0.0251(8) Uani 1.00 d .
N(5*) N 0.8391(2) 0.1580(2) 0.2518(4) 0.0251(8) Uani 1.00 d .
C(1) C 0.8903(3) 0.2500 -0.1544(7) 0.032(2) Uani 1.00 d S
C(2) C 0.8457(4) 0.2500 -0.2936(7) 0.033(2) Uani 1.00 d S
C(3) C 0.7730(4) 0.2500 -0.2299(7) 0.029(1) Uani 1.00 d S
C(4) C 0.9712(4) 0.2500 -0.1460(9) 0.056(2) Uani 1.00 d S
C(5) C 0.7030(4) 0.2500 -0.3262(8) 0.040(2) Uani 1.00 d S
C(6) C 0.8764(2) 0.4252(3) 0.3102(5) 0.033(1) Uani 1.00 d .
C(6*) C 0.8764(2) 0.0748(3) 0.3102(5) 0.033(1) Uani 1.00 d .
C(7) C 0.8244(3) 0.4921(3) 0.3667(5) 0.036(1) Uani 1.00 d .
C(7*) C 0.8244(3) 0.0079(3) 0.3667(5) 0.036(1) Uani 1.00 d .
C(8) C 0.7557(2) 0.4477(3) 0.3359(5) 0.0284(10) Uani 1.00 d .
C(8*) C 0.7557(2) 0.0523(3) 0.3359(5) 0.0284(10) Uani 1.00 d .
C(9) C 0.9580(3) 0.4355(4) 0.2992(8) 0.059(2) Uani 1.00 d .
C(9*) C 0.9580(3) 0.0645(4) 0.2992(8) 0.059(2) Uani 1.00 d .
C(10*) C 0.6804(3) 0.0124(3) 0.3693(6) 0.039(1) Uani 1.00 d .
C(10) C 0.6804(3) 0.4876(3) 0.3693(6) 0.039(1) Uani 1.00 d .
C(11) C 0.8673(3) 0.2500 0.1674(6) 0.024(1) Uani 1.00 d S
H(1) H 0.8603 0.2500 -0.4110 0.0399 Uiso 1.00 calc S
H(2) H 0.9875 0.1909 -0.0867 0.0667 Uiso 1.00 calc .
H(3) H 0.9908 0.2500 -0.2593 0.0667 Uiso 1.00 calc S
H(4) H 0.9875 0.3091 -0.0867 0.0667 Uiso 1.00 calc .
H(5) H 0.6755 0.3091 -0.2972 0.0479 Uiso 1.00 calc .
H(6) H 0.7129 0.2500 -0.4462 0.0479 Uiso 1.00 calc S
H(7) H 0.6755 0.1909 -0.2972 0.0479 Uiso 1.00 calc .
H(8) H 0.8331 0.5568 0.4175 0.0428 Uiso 1.00 calc .
H(8*) H 0.8331 -0.0568 0.4175 0.0428 Uiso 1.00 calc .
H(9) H 0.9806 0.3823 0.3629 0.0712 Uiso 1.00 calc .
H(9*) H 0.9806 0.1177 0.3629 0.0712 Uiso 1.00 calc .
H(10) H 0.9729 0.4314 0.1823 0.0712 Uiso 1.00 calc .
H(10*) H 0.9729 0.0686 0.1823 0.0712 Uiso 1.00 calc .
H(11) H 0.9724 0.4994 0.3455 0.0712 Uiso 1.00 calc .
H(11*) H 0.9724 0.0006 0.3455 0.0712 Uiso 1.00 calc .
H(12*) H 0.6837 -0.0530 0.4207 0.0473 Uiso 1.00 calc .
H(12) H 0.6837 0.5530 0.4207 0.0473 Uiso 1.00 calc .
H(13*) H 0.6543 0.0075 0.2637 0.0473 Uiso 1.00 calc .
H(13) H 0.6543 0.4925 0.2637 0.0473 Uiso 1.00 calc .
H(14*) H 0.6552 0.0574 0.4447 0.0473 Uiso 1.00 calc .
H(14) H 0.6552 0.4426 0.4447 0.0473 Uiso 1.00 calc .
H(15) H 0.9194 0.2500 0.1754 0.0286 Uiso 1.00 calc S

loop_
_atom_site_aniso_label
_atom_site_aniso_U_11
_atom_site_aniso_U_22
_atom_site_aniso_U_33
_atom_site_aniso_U_12
_atom_site_aniso_U_13
_atom_site_aniso_U_23
Cu(1) 0.0368(4) 0.0216(4) 0.0294(4) 0.0000 0.0037(3) 0.0000
O(1) 0.046(3) 0.101(5) 0.029(3) 0.0000 -0.002(2) 0.0000
O(2) 0.053(3) 0.066(3) 0.041(3) 0.0000 0.014(2) 0.0000
N(1) 0.043(3) 0.036(3) 0.048(3) 0.0000 0.016(3) 0.0000
N(2) 0.038(2) 0.020(2) 0.020(2) 0.0000 -0.002(2) 0.0000
N(3) 0.038(3) 0.021(2) 0.017(2) 0.0000 0.006(2) 0.0000
N(4) 0.042(2) 0.017(1) 0.019(2) 0.001(1) 0.010(1) -0.001(1)
N(4*) 0.042(2) 0.017(1) 0.019(2) -0.001(1) 0.010(1) 0.001(1)
N(5) 0.038(2) 0.019(1) 0.018(1) -0.002(1) 0.003(1) -0.002(1)
N(5*) 0.038(2) 0.019(1) 0.018(1) 0.002(1) 0.003(1) 0.002(1)
C(1) 0.047(3) 0.026(3) 0.023(3) 0.0000 0.013(3) 0.0000
C(2) 0.056(4) 0.026(3) 0.018(3) 0.0000 0.008(3) 0.0000
C(3) 0.053(4) 0.021(3) 0.012(3) 0.0000 0.004(2) 0.0000
C(4) 0.064(5) 0.070(5) 0.033(4) 0.0000 0.002(4) 0.0000
C(5) 0.063(4) 0.032(3) 0.025(3) 0.0000 0.001(3) 0.0000
C(6) 0.050(2) 0.023(2) 0.028(2) -0.004(2) -0.010(2) -0.003(2)
C(6*) 0.050(2) 0.023(2) 0.028(2) 0.004(2) -0.010(2) 0.003(2)
C(7) 0.059(3) 0.018(2) 0.030(2) 0.001(2) -0.008(2) -0.003(2)
C(7*) 0.059(3) 0.018(2) 0.030(2) -0.001(2) -0.008(2) 0.003(2)
C(8) 0.050(2) 0.020(2) 0.016(2) 0.000(2) 0.003(2) 0.001(2)
C(8*) 0.050(2) 0.020(2) 0.016(2) 0.000(2) 0.003(2) -0.001(2)
C(9) 0.049(3) 0.044(3) 0.085(4) -0.004(2) -0.016(3) -0.017(3)
C(9*) 0.049(3) 0.044(3) 0.085(4) 0.004(2) -0.016(3) 0.017(3)
C(10*) 0.059(3) 0.024(2) 0.035(2) -0.009(2) 0.009(2) 0.005(2)
C(10) 0.059(3) 0.024(2) 0.035(2) 0.009(2) 0.009(2) -0.005(2)
C(11) 0.038(3) 0.018(2) 0.016(3) 0.0000 0.002(2) 0.0000

loop_
_atom_type_symbol
_atom_type_description
_atom_type_scat_dispersion_real
_atom_type_scat_dispersion_imag
_atom_type_scat_source
C C 0.003 0.002
;International Tables for Crystallography
(1992, Vol. C, Tables 4.2.6.8 and 6.1.1.1)
;
H H 0.000 0.000
;International Tables for Crystallography
(1992, Vol. C, Table 6.1.1.2)
;
Cu Cu 0.320 1.265
;International Tables for Crystallography
(1992, Vol. C, Tables 4.2.6.8 and 6.1.1.1)
;
N N 0.006 0.003
;International Tables for Crystallography
(1992, Vol. C, Tables 4.2.6.8 and 6.1.1.1)
;
O O 0.011 0.006
;International Tables for Crystallography
(1992, Vol. C, Tables 4.2.6.8 and 6.1.1.1)
;

loop_
_geom_angle_atom_site_label_1
_geom_angle_atom_site_label_2
_geom_angle_atom_site_label_3
_geom_angle
_geom_angle_site_symmetry_3
_geom_angle_publ_flag
N(1) Cu(1) N(2) 128.4(2) . yes
N(1) Cu(1) N(4) 126.7(1) . yes
N(1) Cu(1) N(4) 126.7(1) 7_555 yes
N(2) Cu(1) N(4) 87.6(1) . yes
N(2) Cu(1) N(4) 87.6(1) 7_555 yes
N(4) Cu(1) N(4) 86.2(2) 7_555 yes
Cu(1) N(1) O(1) 124.5(5) . yes
Cu(1) N(1) O(2) 118.1(5) . yes
O(1) N(1) O(2) 117.4(5) . yes
Cu(1) N(2) N(3) 115.2(3) . yes
Cu(1) N(2) C(3) 139.4(4) . yes
N(3) N(2) C(3) 105.3(5) . yes
N(2) N(3) C(1) 111.1(5) . yes
N(2) N(3) C(11) 119.8(4) . yes
C(1) N(3) C(11) 129.1(5) . yes
Cu(1) N(4) N(5) 116.6(2) . yes
Cu(1) N(4) C(8) 136.7(3) . yes
N(5) N(4) C(8) 106.0(3) . yes
N(4) N(5) C(6) 110.7(3) . yes
N(4) N(5) C(11) 119.6(3) . yes
C(6) N(5) C(11) 129.4(4) . yes
N(3) C(1) C(2) 107.2(5) . yes
N(3) C(1) C(4) 123.4(6) . yes
C(2) C(1) C(4) 129.4(6) . yes
C(1) C(2) C(3) 106.3(5) . yes
N(2) C(3) C(2) 110.1(5) . yes
N(2) C(3) C(5) 120.9(6) . yes
C(2) C(3) C(5) 129.0(5) . yes
N(5) C(6) C(7) 106.2(4) . yes
N(5) C(6) C(9) 123.2(4) . yes
C(7) C(6) C(9) 130.5(4) . yes
C(6) C(7) C(8) 107.2(4) . yes
N(4) C(8) C(7) 109.9(4) . yes
N(4) C(8) C(10) 119.9(4) . yes
C(7) C(8) C(10) 130.2(4) . yes
N(3) C(11) N(5) 110.0(3) . yes
N(3) C(11) N(5) 110.0(3) 7_555 yes
N(5) C(11) N(5) 110.8(4) 7_555 yes

loop_
_geom_bond_atom_site_label_1
_geom_bond_atom_site_label_2
_geom_bond_distance
_geom_bond_site_symmetry_2
_geom_bond_publ_flag
Cu(1) N(1) 1.883(6) . yes
Cu(1) N(2) 2.124(5) . yes
Cu(1) N(4) 2.051(3) . yes
Cu(1) N(4) 2.051(3) 7_555 yes
O(1) N(1) 1.176(7) . yes
O(2) N(1) 1.278(7) . yes
N(2) N(3) 1.376(6) . yes
N(2) C(3) 1.327(7) . yes
N(3) C(1) 1.350(7) . yes
N(3) C(11) 1.458(6) . yes
N(4) N(5) 1.377(4) . yes
N(4) C(8) 1.325(5) . yes
N(5) C(6) 1.364(5) . yes
N(5) C(11) 1.468(4) . yes
C(1) C(2) 1.352(8) . yes
C(1) C(4) 1.474(10) . yes
C(2) C(3) 1.412(9) . yes
C(3) C(5) 1.479(9) . yes
C(6) C(7) 1.364(6) . yes
C(6) C(9) 1.494(6) . yes
C(7) C(8) 1.400(6) . yes
C(8) C(10) 1.489(6) . yes

loop_
_geom_contact_atom_site_label_1
_geom_contact_atom_site_label_2
_geom_contact_distance
_geom_contact_site_symmetry_2
O(1) C(4) 3.295(9) 2_454
O(1) C(9) 3.384(7) 2_455
O(1) C(9) 3.384(7) 8_455
O(2) C(9) 3.135(6) 2_455
O(2) C(9) 3.135(6) 8_455
O(2) C(4) 3.236(9) 2_455
O(2) C(11) 3.528(8) 2_455
N(1) C(9) 3.515(7) 2_455
N(1) C(9) 3.515(7) 8_455
N(2) C(10) 3.591(5) 4_664
N(2) C(10) 3.591(5) 6_644
N(3) C(10) 3.599(4) 4_664
N(3) C(10) 3.599(4) 6_644

loop_
_geom_torsion_atom_site_label_1
_geom_torsion_atom_site_label_2
_geom_torsion_atom_site_label_3
_geom_torsion_atom_site_label_4
_geom_torsion
_geom_torsion_site_symmetry_2
_geom_torsion_site_symmetry_3
_geom_torsion_site_symmetry_4
_geom_torsion_publ_flag
Cu(1) N(2) N(3) C(1) 180.0 . . . yes
Cu(1) N(2) N(3) C(11) 0.0000(1) . . . yes
Cu(1) N(2) C(3) C(2) -180.0000(1) . . . yes
Cu(1) N(2) C(3) C(5) 0.0 . . . yes
Cu(1) N(4) N(5) C(6) 170.7(2) . . . yes
Cu(1) N(4) N(5) C(11) -3.8(4) . . . yes
Cu(1) N(4) C(8) C(7) -169.4(3) . . . yes
Cu(1) N(4) C(8) C(10) 10.3(6) . . . yes
Cu(1) N(4) N(5) C(6) -170.7(2) 7_555 7_555 7_555 yes
Cu(1) N(4) N(5) C(11) 3.8(4) 7_555 7_555 . yes
Cu(1) N(4) C(8) C(7) 169.4(3) 7_555 7_555 7_555 yes
Cu(1) N(4) C(8) C(10) -10.3(6) 7_555 7_555 7_555 yes
O(1) N(1) Cu(1) N(2) 0.0000(1) . . . yes
O(1) N(1) Cu(1) N(4) 121.6(2) . . . yes
O(1) N(1) Cu(1) N(4) -121.6(2) . . 7_555 yes
O(2) N(1) Cu(1) N(2) 180.0 . . . yes
O(2) N(1) Cu(1) N(4) -58.4(2) . . . yes
O(2) N(1) Cu(1) N(4) 58.4(2) . . 7_555 yes
N(1) Cu(1) N(2) N(3) 180.0 . . . yes
N(1) Cu(1) N(2) C(3) 0.0000(1) . . . yes
N(1) Cu(1) N(4) N(5) -179.0(3) . . . yes
N(1) Cu(1) N(4) C(8) -9.9(5) . . . yes
N(1) Cu(1) N(4) N(5) 179.0(3) . 7_555 7_555 yes
N(1) Cu(1) N(4) C(8) 9.9(5) . 7_555 7_555 yes
N(2) Cu(1) N(4) N(5) -40.9(2) . . . yes
N(2) Cu(1) N(4) C(8) 128.2(4) . . . yes
N(2) Cu(1) N(4) N(5) 40.9(2) . 7_555 7_555 yes
N(2) Cu(1) N(4) C(8) -128.2(4) . 7_555 7_555 yes
N(2) N(3) C(1) C(2) 0.0000(2) . . . yes
N(2) N(3) C(1) C(4) 180.0 . . . yes
N(2) N(3) C(11) N(5) -61.2(3) . . . yes
N(2) N(3) C(11) N(5) 61.2(3) . . 7_555 yes
N(2) C(3) C(2) C(1) 0.0000(1) . . . yes
N(3) N(2) Cu(1) N(4) 43.13(9) . . . yes
N(3) N(2) Cu(1) N(4) -43.13(9) . . 7_555 yes
N(3) N(2) C(3) C(2) 0.0 . . . yes
N(3) N(2) C(3) C(5) 180.0000(1) . . . yes
N(3) C(1) C(2) C(3) 0.0000(1) . . . yes
N(3) C(11) N(5) N(4) 64.7(4) . . . yes
N(3) C(11) N(5) C(6) -108.7(5) . . . yes
N(3) C(11) N(5) N(4) -64.7(4) . 7_555 7_555 yes
N(3) C(11) N(5) C(6) 108.7(5) . 7_555 7_555 yes
N(4) Cu(1) N(2) C(3) -136.87(9) . . . yes
N(4) Cu(1) N(4) N(5) -46.9(3) . 7_555 7_555 yes
N(4) Cu(1) N(4) C(8) 144.0(3) . 7_555 7_555 yes
N(4) N(5) C(6) C(7) 2.0(4) . . . yes
N(4) N(5) C(6) C(9) -175.0(4) . . . yes
N(4) N(5) C(11) N(5) -57.2(5) . . 7_555 yes
N(4) C(8) C(7) C(6) 0.7(5) . . . yes
N(5) N(4) C(8) C(7) 0.5(4) . . . yes
N(5) N(4) C(8) C(10) -179.9(3) . . . yes
N(5) C(6) C(7) C(8) -1.6(5) . . . yes
N(5) C(11) N(3) C(1) 118.8(3) . . . yes
N(5) C(11) N(5) C(6) -129.5(4) . 7_555 7_555 yes
C(1) N(3) N(2) C(3) 0.0000(3) . . . yes
C(1) C(2) C(3) C(5) -180.0000(1) . . . yes
C(2) C(1) N(3) C(11) -180.0 . . . yes
C(3) N(2) N(3) C(11) 180.0000(1) . . . yes
C(3) C(2) C(1) C(4) -180.0000(2) . . . yes
C(4) C(1) N(3) C(11) 0.0 . . . yes
C(6) N(5) N(4) C(8) -1.5(4) . . . yes
C(6) C(7) C(8) C(10) -178.9(4) . . . yes
C(7) C(6) N(5) C(11) 175.8(4) . . . yes
C(8) N(4) N(5) C(11) -176.0(3) . . . yes
C(8) C(7) C(6) C(9) 175.1(5) . . . yes
C(9) C(6) N(5) C(11) -1.2(7) . . . yes
C(9) C(6) N(5) C(11) -1.2(7) . . . yes
